data_4078353
loop_
_publ_author_name
'L\"utjens, Henning'
'Wahl, G\"unter'
'M\"oller, Frank'
'Knochel, Paul'
'Sundermeyer, J\"org'

_publ_contact_author
;
        Prof. Dr. Joerg Sundermeyer
        Fachbereich Chemie
        Universitaet Marburg
        Hans-Meerwein Strasse
        D-35032 Marburg  
        Deutschland
;
_publ_section_title
;
 New ChiralC3-Symmetric Triols as Ligands for Vanadium and Titanium
 Complexes&#x2020;
;
_journal_issue 26
_journal_name_full Organometallics
_journal_page_first 5869
_journal_paper_doi 10.1021/om970523o
_journal_volume 16
_journal_year 1997
_chemical_formula_moiety '[V(O){(OCH-Et)3CH}]2'
_chemical_formula_sum 'C20 H38 O8 V2'
_chemical_formula_weight 508.38
_chemical_melting_point 121=F8C
_chemical_name_systematic
;
 ?
;
_space_group_IT_number 19
_symmetry_cell_setting orthorhombic
_symmetry_space_group_name_Hall 'P 2ac 2ab'
_symmetry_space_group_name_H-M 'P 21 21 21'
_atom_sites_solution_hydrogens geom
_atom_sites_solution_primary direct
_atom_sites_solution_secondary difmap
_audit_creation_method SHELXL
_cell_angle_alpha 90.00
_cell_angle_beta 90.00
_cell_angle_gamma 90.00
_cell_formula_units_Z 4
_cell_length_a 12.970(4)
_cell_length_b 13.503(2)
_cell_length_c 14.567(5)
_cell_measurement_reflns_used 25
_cell_measurement_temperature 293(2)
_cell_measurement_theta_max 16
_cell_measurement_theta_min 10
_cell_volume 2551.2(12)
_computing_cell_refinement CAD4
_computing_data_collection CAD4
_computing_data_reduction 'BEGIN (SDP)'
_computing_structure_refinement 'SHELXL-93 (Sheldrick, 1993)'
_computing_structure_solution 'SHELXS-86 (Sheldrick, 1990)'
_diffrn_ambient_temperature 293(2)
_diffrn_measurement_device 'CAD4 (Enraf-Nonius)'
_diffrn_measurement_method 'Omaga-Theta scan'
_diffrn_radiation_monochromator graphite
_diffrn_radiation_source 'fine-focus sealed tube'
_diffrn_radiation_type 'Mo K\a'
_diffrn_radiation_wavelength 0.70930
_diffrn_reflns_av_R_equivalents 0.0000
_diffrn_reflns_av_sigmaI/netI 0.0536
_diffrn_reflns_limit_h_max 16
_diffrn_reflns_limit_h_min 0
_diffrn_reflns_limit_k_max 17
_diffrn_reflns_limit_k_min 0
_diffrn_reflns_limit_l_max 18
_diffrn_reflns_limit_l_min 0
_diffrn_reflns_number 3279
_diffrn_reflns_theta_max 27.41
_diffrn_reflns_theta_min 2.05
_diffrn_standards_decay_% 3.7
_diffrn_standards_interval_time 60
_diffrn_standards_number 2
_exptl_absorpt_coefficient_mu 0.770
_exptl_absorpt_correction_T_max 1
_exptl_absorpt_correction_T_min 0.98
_exptl_absorpt_correction_type empirical
_exptl_crystal_colour yellow
_exptl_crystal_density_diffrn 1.324
_exptl_crystal_density_meas ?
_exptl_crystal_density_method none
_exptl_crystal_description prism
_exptl_crystal_F_000 1072
_exptl_crystal_size_max 0.50
_exptl_crystal_size_mid 0.30
_exptl_crystal_size_min 0.20
_refine_diff_density_max 0.295
_refine_diff_density_min -0.300
_refine_diff_density_rms 0.072
_refine_ls_abs_structure_details 'Flack H D (1983), Acta Cryst. A39, 876-881'
_refine_ls_abs_structure_Flack -0.07(4)
_refine_ls_extinction_method none
_refine_ls_goodness_of_fit_all 1.155
_refine_ls_goodness_of_fit_obs 1.052
_refine_ls_matrix_type full
_refine_ls_number_parameters 271
_refine_ls_number_reflns 3275
_refine_ls_number_restraints 0
_refine_ls_restrained_S_all 1.156
_refine_ls_restrained_S_obs 1.052
_refine_ls_R_factor_all 0.0948
_refine_ls_R_factor_obs 0.0448
_refine_ls_shift/esd_max 0.000
_refine_ls_shift/esd_mean 0.000
_refine_ls_structure_factor_coef Fsqd
_refine_ls_weighting_details 'w=3D1/[\s^2^(Fo^2^)+(0.0377P)^2^+1.0583P] where P=3D(Fo^2^+2Fc^2^)= /3''
_refine_ls_weighting_scheme calc
_refine_ls_wR_factor_all 0.1129
_refine_ls_wR_factor_obs 0.0862
_reflns_number_observed 2382
_reflns_number_total 3276
_reflns_observed_criterion >2sigma(I)
_cod_data_source_file om5869.cif
_cod_data_source_block gw4
_cod_depositor_comments
;
The following automatic conversions were performed:

'_exptl_crystal_density_meas' value 'none' was changed to '?' - the
value is perceived as not measured.

Automatic conversion script
Id: cif_fix_values 3008 2015-01-20 13:52:24Z robertas 

The following automatic conversions were performed:

'_refine_ls_weighting_scheme' value 'calc
w=3D1/[\s^2^(Fo^2^)+(0.0377P)^2^+1.0583P] where P=3D(Fo^2^+2Fc^2^)=
/3'' was changed to 'calc'. New tag '_refine_ls_weighting_details'
was created. The value of the new tag was set to
'w=3D1/[\s^2^(Fo^2^)+(0.0377P)^2^+1.0583P] where P=3D(Fo^2^+2Fc^2^)=
/3''.

Automatic conversion script
Id: cif_fix_values 3143 2015-03-26 13:38:13Z robertas 
;
_cod_original_sg_symbol_H-M P212121
_cod_database_code 4078353

loop_
_symmetry_equiv_pos_as_xyz
'x, y, z'
'-x+1/2, -y, z+1/2'
'x+1/2, -y+1/2, -z'
'-x, y+1/2, -z+1/2'

loop_
_atom_site_aniso_label
_atom_site_aniso_U_11
_atom_site_aniso_U_22
_atom_site_aniso_U_33
_atom_site_aniso_U_23
_atom_site_aniso_U_13
_atom_site_aniso_U_12
V1 0.0453(5) 0.0407(5) 0.0402(5) 0.0048(4) -0.0037(5) 0.0014(5)
V2 0.0367(4) 0.0340(4) 0.0422(5) 0.0019(4) 0.0005(4) -0.0007(4)
O1 0.062(2) 0.041(2) 0.039(2) 0.003(2) -0.008(2) -0.009(2)
O2 0.044(2) 0.039(2) 0.037(2) 0.002(2) 0.003(2) -0.005(2)
O3 0.053(2) 0.042(2) 0.047(2) 0.006(2) -0.007(2) 0.001(2)
O4 0.041(2) 0.046(2) 0.048(2) 0.007(2) 0.002(2) 0.001(2)
O5 0.040(2) 0.042(2) 0.042(2) 0.000(2) -0.002(2) -0.006(2)
O6 0.063(2) 0.045(2) 0.067(3) 0.006(2) 0.023(2) 0.007(2)
O7 0.045(2) 0.046(2) 0.062(3) -0.001(2) 0.006(2) 0.005(2)
O8 0.074(3) 0.066(3) 0.053(2) 0.010(2) -0.023(2) 0.001(3)
C1 0.040(3) 0.041(3) 0.044(3) -0.001(3) -0.003(2) -0.005(3)
C2 0.047(3) 0.038(3) 0.043(3) 0.009(3) 0.004(3) -0.006(3)
C3 0.051(3) 0.039(3) 0.043(3) 0.003(3) -0.002(3) -0.001(3)
C4 0.043(3) 0.037(3) 0.050(3) 0.003(3) 0.004(3) -0.009(2)
C5 0.082(5) 0.044(4) 0.070(4) -0.009(3) -0.014(4) 0.011(4)
C6 0.104(6) 0.078(5) 0.091(5) -0.024(4) -0.012(5) 0.042(5)
C7 0.059(4) 0.049(4) 0.056(4) -0.008(3) -0.011(3) 0.001(3)
C8 0.084(5) 0.084(5) 0.057(4) -0.004(4) -0.025(4) 0.017(4)
C9 0.053(3) 0.055(4) 0.053(3) -0.001(3) 0.017(3) -0.002(3)
C10 0.060(4) 0.071(5) 0.115(6) 0.013(5) 0.031(5) -0.012(4)
C11 0.042(3) 0.043(3) 0.049(3) 0.003(3) 0.004(3) 0.004(3)
C12 0.036(3) 0.044(3) 0.059(4) 0.004(3) -0.009(3) -0.006(3)
C13 0.041(3) 0.054(4) 0.066(4) 0.014(3) 0.008(3) 0.006(3)
C14 0.035(3) 0.048(4) 0.058(4) 0.014(3) 0.004(3) -0.004(3)
C15 0.088(5) 0.082(6) 0.074(5) 0.024(4) 0.036(4) 0.030(4)
C16 0.214(12) 0.124(9) 0.116(8) 0.048(7) 0.086(9) 0.112(9)
C17 0.053(4) 0.079(5) 0.059(4) 0.018(4) 0.011(3) 0.003(3)
C18 0.078(5) 0.112(6) 0.052(4) 0.020(5) 0.002(4) 0.018(5)
C19 0.058(4) 0.058(4) 0.070(4) 0.004(3) -0.015(4) -0.013(4)
C20 0.116(7) 0.105(7) 0.080(5) -0.016(5) -0.040(5) 0.000(6)

loop_
_atom_site_label
_atom_site_type_symbol
_atom_site_fract_x
_atom_site_fract_y
_atom_site_fract_z
_atom_site_U_iso_or_equiv
_atom_site_thermal_displace_type
_atom_site_occupancy
_atom_site_calc_flag
_atom_site_refinement_flags
V1 V 0.24586(8) 0.02201(7) 0.72043(6) 0.0421(2) Uani 1 d .
V2 V 0.10158(7) 0.17312(7) 0.63541(6) 0.0376(2) Uani 1 d .
O1 O 0.0428(3) 0.0883(3) 0.5573(2) 0.0473(10) Uani 1 d .
O2 O 0.1006(3) 0.0634(2) 0.7271(2) 0.0401(8) Uani 1 d .
O3 O 0.1956(3) -0.0987(3) 0.7011(3) 0.0472(10) Uani 1 d .
O4 O 0.1708(3) 0.2449(3) 0.5538(3) 0.0449(9) Uani 1 d .
O5 O 0.2331(3) 0.1690(3) 0.7029(2) 0.0413(8) Uani 1 d .
O6 O 0.3334(3) 0.0241(3) 0.6268(3) 0.0583(11) Uani 1 d .
O7 O 0.0214(3) 0.2492(3) 0.6775(3) 0.0514(10) Uani 1 d .
O8 O 0.3005(3) 0.0140(3) 0.8174(3) 0.0642(12) Uani 1 d .
C1 C -0.0142(4) -0.0014(4) 0.5589(4) 0.0416(13) Uani 1 d .
H1 H -0.0865(4) 0.0153(4) 0.5708(4) 0.050 Uiso 1 calc R
C2 C 0.0196(4) -0.0113(4) 0.7280(4) 0.0428(13) Uani 1 d .
H2 H 0.0354(4) -0.0585(4) 0.7772(4) 0.051 Uiso 1 calc R
C3 C 0.1320(4) -0.1122(4) 0.6214(4) 0.0442(14) Uani 1 d .
H3 H 0.1644(4) -0.0780(4) 0.5695(4) 0.053 Uiso 1 calc R
C4 C 0.0232(4) -0.0669(4) 0.6375(4) 0.0435(13) Uani 1 d .
H4 H -0.0253(4) -0.1223(4) 0.6424(4) 0.052 Uiso 1 calc R
C5 C 0.1287(5) -0.2231(5) 0.6005(5) 0.065(2) Uani 1 d .
H5A H 0.0996(5) -0.2576(5) 0.6528(5) 0.078 Uiso 1 calc R
H5B H 0.0836(5) -0.2342(5) 0.5484(5) 0.078 Uiso 1 calc R
C6 C 0.2338(6) -0.2664(6) 0.5793(6) 0.091(3) Uani 1 d .
H6A H 0.2270(6) -0.3360(6) 0.5670(6) 0.137 Uiso 1 calc R
H6B H 0.2787(6) -0.2569(6) 0.6310(6) 0.137 Uiso 1 calc R
H6C H 0.2624(6) -0.2339(6) 0.5265(6) 0.137 Uiso 1 calc R
C7 C -0.0082(5) -0.0488(5) 0.4643(4) 0.054(2) Uani 1 d .
H7A H -0.0447(5) -0.1115(5) 0.4654(4) 0.065 Uiso 1 calc R
H7B H 0.0634(5) -0.0623(5) 0.4496(4) 0.065 Uiso 1 calc R
C8 C -0.0540(5) 0.0164(6) 0.3900(4) 0.075(2) Uani 1 d .
H8A H -0.0486(5) -0.0165(6) 0.3318(4) 0.113 Uiso 1 calc R
H8B H -0.0172(5) 0.0780(6) 0.3877(4) 0.113 Uiso 1 calc R
H8C H -0.1253(5) 0.0289(6) 0.4036(4) 0.113 Uiso 1 calc R
C9 C -0.0820(4) 0.0391(5) 0.7516(4) 0.054(2) Uani 1 d .
H9A H -0.0728(4) 0.0786(5) 0.8066(4) 0.065 Uiso 1 calc R
H9B H -0.1008(4) 0.0835(5) 0.7020(4) 0.065 Uiso 1 calc R
C10 C -0.1687(5) -0.0340(5) 0.7670(6) 0.082(2) Uani 1 d .
H10A H -0.2309(5) 0.0013(5) 0.7815(6) 0.123 Uiso 1 calc R
H10B H -0.1512(5) -0.0772(5) 0.8170(6) 0.123 Uiso 1 calc R
H10C H -0.1791(5) -0.0724(5) 0.7124(6) 0.123 Uiso 1 calc R
C11 C 0.2583(4) 0.2010(4) 0.5093(4) 0.0448(13) Uani 1 d .
H11 H 0.2400(4) 0.1340(4) 0.4894(4) 0.054 Uiso 1 calc R
C12 C 0.3191(4) 0.2284(4) 0.6715(4) 0.0463(14) Uani 1 d .
H12 H 0.2947(4) 0.2969(4) 0.6663(4) 0.056 Uiso 1 calc R
C13 C 0.4003(5) 0.0910(5) 0.5821(4) 0.0537(15) Uani 1 d .
H13 H 0.4634(5) 0.0963(5) 0.6188(4) 0.064 Uiso 1 calc R
C14 C 0.3511(4) 0.1948(4) 0.5764(4) 0.0469(15) Uani 1 d .
H14 H 0.4040(4) 0.2407(4) 0.5543(4) 0.056 Uiso 1 calc R
C15 C 0.4293(6) 0.0467(6) 0.4888(5) 0.081(2) Uani 1 d .
H15A H 0.3674(6) 0.0374(6) 0.4525(5) 0.097 Uiso 1 calc R
H15B H 0.4738(6) 0.0925(6) 0.4562(5) 0.097 Uiso 1 calc R
C16 C 0.4841(9) -0.0518(7) 0.4999(7) 0.151(6) Uani 1 d .
H16A H 0.5011(9) -0.0779(7) 0.4405(7) 0.227 Uiso 1 calc R
H16B H 0.4398(9) -0.0975(7) 0.5314(7) 0.227 Uiso 1 calc R
H16C H 0.5461(9) -0.0425(7) 0.5348(7) 0.227 Uiso 1 calc R
C17 C 0.2812(5) 0.2635(5) 0.4256(4) 0.064(2) Uani 1 d .
H17A H 0.3408(5) 0.2363(5) 0.3943(4) 0.076 Uiso 1 calc R
H17B H 0.2984(5) 0.3301(5) 0.4452(4) 0.076 Uiso 1 calc R
C18 C 0.1911(6) 0.2683(6) 0.3586(5) 0.081(2) Uani 1 d .
H18A H 0.2096(6) 0.3088(6) 0.3070(5) 0.121 Uiso 1 calc R
H18B H 0.1322(6) 0.2963(6) 0.3888(5) 0.121 Uiso 1 calc R
H18C H 0.1747(6) 0.2027(6) 0.3377(5) 0.121 Uiso 1 calc R
C19 C 0.4045(5) 0.2271(5) 0.7433(4) 0.062(2) Uani 1 d .
H19A H 0.4248(5) 0.1591(5) 0.7547(4) 0.074 Uiso 1 calc R
H19B H 0.4640(5) 0.2621(5) 0.7194(4) 0.074 Uiso 1 calc R
C20 C 0.3725(7) 0.2735(6) 0.8312(5) 0.100(3) Uani 1 d .
H20A H 0.4287(7) 0.2709(6) 0.8741(5) 0.150 Uiso 1 calc R
H20B H 0.3145(7) 0.2383(6) 0.8560(5) 0.150 Uiso 1 calc R
H20C H 0.3537(7) 0.3413(6) 0.8206(5) 0.150 Uiso 1 calc R

loop_
_atom_type_symbol
_atom_type_description
_atom_type_scat_dispersion_real
_atom_type_scat_dispersion_imag
_atom_type_scat_source
C C 0.0033 0.0016 'International Tables Vol C Tables 4.2.6.8 and 6.1.1.4'
H H 0.0000 0.0000 'International Tables Vol C Tables 4.2.6.8 and 6.1.1.4'
V V 0.3005 0.5294 'International Tables Vol C Tables 4.2.6.8 and 6.1.1.4'
O O 0.0106 0.0060 'International Tables Vol C Tables 4.2.6.8 and 6.1.1.4'

loop_
_geom_angle_atom_site_label_1
_geom_angle_atom_site_label_2
_geom_angle_atom_site_label_3
_geom_angle
O8 V1 O6 113.6(2)
O8 V1 O3 104.0(2)
O6 V1 O3 97.3(2)
O8 V1 O2 113.8(2)
O6 V1 O2 130.2(2)
O3 V1 O2 85.2(2)
O8 V1 O5 102.6(2)
O6 V1 O5 86.5(2)
O3 V1 O5 148.9(2)
O2 V1 O5 69.31(14)
O8 V1 V2 133.3(2)
O6 V1 V2 94.01(14)
O3 V1 V2 109.04(12)
O2 V1 V2 40.39(10)
O5 V1 V2 39.84(10)
O7 V2 O4 103.7(2)
O7 V2 O1 112.5(2)
O4 V2 O1 98.0(2)
O7 V2 O5 113.2(2)
O4 V2 O5 85.0(2)
O1 V2 O5 132.1(2)
O7 V2 O2 102.6(2)
O4 V2 O2 148.9(2)
O1 V2 O2 86.9(2)
O5 V2 O2 69.56(15)
O7 V2 V1 133.1(2)
O4 V2 V1 109.18(13)
O1 V2 V1 95.26(13)
O5 V2 V1 40.80(11)
O2 V2 V1 39.73(11)
C1 O1 V2 139.5(3)
C2 O2 V1 119.7(3)
C2 O2 V2 121.7(3)
V1 O2 V2 99.9(2)
C3 O3 V1 117.0(3)
C11 O4 V2 118.4(3)
C12 O5 V2 119.6(3)
C12 O5 V1 121.6(3)
V2 O5 V1 99.4(2)
C13 O6 V1 139.4(4)
O1 C1 C7 108.5(5)
O1 C1 C4 109.9(4)
C7 C1 C4 114.8(5)
O2 C2 C9 108.5(4)
O2 C2 C4 108.1(4)
C9 C2 C4 116.4(5)
O3 C3 C5 107.5(5)
O3 C3 C4 110.5(4)
C5 C3 C4 112.9(5)
C1 C4 C2 110.8(4)
C1 C4 C3 113.8(5)
C2 C4 C3 110.7(5)
C6 C5 C3 113.2(6)
C1 C7 C8 112.5(5)
C10 C9 C2 112.7(5)
O4 C11 C17 106.8(4)
O4 C11 C14 110.6(4)
C17 C11 C14 112.7(5)
O5 C12 C14 109.5(4)
O5 C12 C19 109.7(5)
C14 C12 C19 115.1(5)
O6 C13 C15 108.1(6)
O6 C13 C14 110.5(5)
C15 C13 C14 114.1(5)
C12 C14 C13 109.7(5)
C12 C14 C11 110.3(4)
C13 C14 C11 113.8(5)
C16 C15 C13 111.3(6)
C11 C17 C18 112.9(5)
C20 C19 C12 112.6(6)

loop_
_geom_bond_atom_site_label_1
_geom_bond_atom_site_label_2
_geom_bond_distance
V1 O8 1.584(4)
V1 O6 1.774(4)
V1 O3 1.778(4)
V1 O2 1.968(4)
V1 O5 2.009(4)
V1 V2 3.0330(14)
V2 O7 1.585(4)
V2 O4 1.778(4)
V2 O1 1.785(4)
V2 O5 1.969(3)
V2 O2 1.995(3)
O1 C1 1.419(6)
O2 C2 1.456(6)
O3 C3 1.436(6)
O4 C11 1.434(6)
O5 C12 1.448(6)
O6 C13 1.412(7)
C1 C7 1.522(7)
C1 C4 1.526(7)
C2 C9 1.521(8)
C2 C4 1.519(7)
C3 C5 1.528(8)
C3 C4 1.556(7)
C5 C6 1.515(9)
C7 C8 1.515(8)
C9 C10 1.513(8)
C11 C17 1.511(8)
C11 C14 1.553(8)
C12 C14 1.517(8)
C12 C19 1.523(8)
C13 C15 1.531(9)
C13 C14 1.542(8)
C15 C16 1.517(11)
C17 C18 1.524(9)
C19 C20 1.485(9)
